data_2231959
loop_
_publ_author_name
'Hess, David'
'Kl\"ufers, Peter'

_publ_section_title
;
 2-Deoxy-\a-<small>D</small>-<i>arabino</i>-hexopyranose
;
_journal_coeditor_code KJ2184
_journal_issue 10
_journal_name_full 'Acta Crystallographica Section E'
_journal_page_first o2615
_journal_paper_doi 10.1107/S1600536811035264
_journal_volume 67
_journal_year 2011
_chemical_formula_iupac 'C6 H12 O5'
_chemical_formula_moiety 'C6 H12 O5'
_chemical_formula_sum 'C6 H12 O5'
_chemical_formula_weight 164.156
_chemical_name_common 2-Deoxy-\a-D-glucopyranose
_chemical_name_systematic
;
2-Deoxy-\a-D-<i>arabino</i>-hexopyranose
;
_space_group_IT_number 19
_symmetry_cell_setting orthorhombic
_symmetry_space_group_name_Hall 'P 2ac 2ab'
_symmetry_space_group_name_H-M 'P 21 21 21'
_atom_sites_solution_hydrogens geom
_atom_sites_solution_primary direct
_atom_sites_solution_secondary difmap
_cell_angle_alpha 90.00
_cell_angle_beta 90.00
_cell_angle_gamma 90.00
_cell_formula_units_Z 4
_cell_length_a 4.8538(2)
_cell_length_b 9.5323(4)
_cell_length_c 15.6718(6)
_cell_measurement_reflns_used 2672
_cell_measurement_temperature 200(2)
_cell_measurement_theta_max 27.485
_cell_measurement_theta_min 3.134
_cell_volume 725.10(5)
_computing_cell_refinement '<i>SCALEPACK</i> (Otwinowski & Minor, 1997)'
_computing_data_collection '<i>COLLECT</i> (Nonius, 2004)'
_computing_data_reduction
;
<i>DENZO</i> (Otwinowski & Minor, 1997) and <i>SCALEPACK</i>
;
_computing_molecular_graphics
;
<i>ORTEP-3</i> (Farrugia, 1997) and <i>SCHAKAL99</i> (Keller,
1999)
;
_computing_publication_material 'SHELXL97 (Sheldrick, 2008)'
_computing_structure_refinement 'SHELXL97 (Sheldrick, 2008)'
_computing_structure_solution 'SHELXS97 (Sheldrick, 2008)'
_diffrn_ambient_temperature 200(2)
_diffrn_measured_fraction_theta_full 0.995
_diffrn_measured_fraction_theta_max 0.995
_diffrn_measurement_device '95mm CCD camera on \k-goniostat'
_diffrn_measurement_device_type 'Nonius KappaCCD'
_diffrn_measurement_method 'CCD; rotation images; thick slices'
_diffrn_radiation_monochromator 'MONTEL, graded multilayered X-ray optics'
_diffrn_radiation_source 'rotating anode'
_diffrn_radiation_type MoK\a
_diffrn_radiation_wavelength 0.71073
_diffrn_reflns_av_R_equivalents 0.0301
_diffrn_reflns_av_sigmaI/netI 0.0188
_diffrn_reflns_limit_h_max 6
_diffrn_reflns_limit_h_min -6
_diffrn_reflns_limit_k_max 12
_diffrn_reflns_limit_k_min -12
_diffrn_reflns_limit_l_max 20
_diffrn_reflns_limit_l_min -20
_diffrn_reflns_number 5622
_diffrn_reflns_theta_full 27.49
_diffrn_reflns_theta_max 27.49
_diffrn_reflns_theta_min 3.37
_exptl_absorpt_coefficient_mu 0.132
_exptl_absorpt_correction_type none
_exptl_crystal_colour colourless
_exptl_crystal_density_diffrn 1.50371(10)
_exptl_crystal_density_method 'not measured'
_exptl_crystal_description rod
_exptl_crystal_F_000 352
_exptl_crystal_size_max 0.21
_exptl_crystal_size_mid 0.06
_exptl_crystal_size_min 0.05
_refine_diff_density_max 0.426
_refine_diff_density_min -0.185
_refine_ls_extinction_method none
_refine_ls_goodness_of_fit_ref 1.137
_refine_ls_hydrogen_treatment constr
_refine_ls_matrix_type full
_refine_ls_number_parameters 104
_refine_ls_number_reflns 1001
_refine_ls_number_restraints 0
_refine_ls_restrained_S_all 1.137
_refine_ls_R_factor_all 0.0372
_refine_ls_R_factor_gt 0.0350
_refine_ls_shift/su_max 0.000
_refine_ls_shift/su_mean 0.000
_refine_ls_structure_factor_coef Fsqd
_refine_ls_weighting_details 'calc w=1/[\s^2^(Fo^2^)+(0.0454P)^2^+0.2980P] where P=(Fo^2^+2Fc^2^)/3'
_refine_ls_weighting_scheme calc
_refine_ls_wR_factor_gt 0.0950
_refine_ls_wR_factor_ref 0.0966
_reflns_number_gt 937
_reflns_number_total 1001
_reflns_threshold_expression I>2sigma(I)
_cod_data_source_file kj2184.cif
_cod_data_source_block I
_cod_original_cell_volume 725.12(5)
_cod_database_code 2231959
_cod_database_fobs_code 2231959

loop_
_symmetry_equiv_pos_as_xyz
'x, y, z'
'-x+1/2, -y, z+1/2'
'x+1/2, -y+1/2, -z'
'-x, y+1/2, -z+1/2'

loop_
_atom_site_type_symbol
_atom_site_label
_atom_site_fract_x
_atom_site_fract_y
_atom_site_fract_z
_atom_site_U_iso_or_equiv
_atom_site_adp_type
_atom_site_calc_flag
_atom_site_refinement_flags
_atom_site_occupancy
_atom_site_symmetry_multiplicity
O O1 -0.0906(4) 0.75609(18) 0.88687(10) 0.0296(4) Uani d . 1 1
H H81 -0.1430 0.8030 0.9292 0.044 Uiso calc R 1 1
O O3 0.3063(4) 0.45829(17) 0.72256(9) 0.0308(4) Uani d . 1 1
H H83 0.2179 0.3892 0.7036 0.046 Uiso calc R 1 1
O O4 0.0700(4) 0.28748(16) 0.85187(10) 0.0292(4) Uani d . 1 1
H H84 0.1642 0.2202 0.8705 0.044 Uiso calc R 1 1
O O5 0.2069(4) 0.61635(15) 0.96649(9) 0.0251(4) Uani d . 1 1
O O6 -0.0846(4) 0.42652(18) 1.09339(9) 0.0305(4) Uani d . 1 1
H H86 -0.0049 0.4550 1.1377 0.046 Uiso calc R 1 1
C C1 0.1847(6) 0.7158(2) 0.89833(14) 0.0259(5) Uani d . 1 1
H H1 0.2957 0.8008 0.9132 0.031 Uiso calc R 1 1
C C2 0.2911(5) 0.6559(2) 0.81511(13) 0.0248(5) Uani d . 1 1
H H2A 0.2463 0.7213 0.7681 0.030 Uiso calc R 1 1
H H2B 0.4941 0.6473 0.8182 0.030 Uiso calc R 1 1
C C3 0.1683(5) 0.5136(2) 0.79562(12) 0.0229(5) Uani d . 1 1
H H3 -0.0325 0.5243 0.7828 0.027 Uiso calc R 1 1
C C4 0.2049(5) 0.4156(2) 0.87086(12) 0.0219(4) Uani d . 1 1
H H4 0.4055 0.3980 0.8806 0.026 Uiso calc R 1 1
C C5 0.0780(5) 0.4826(2) 0.95053(12) 0.0219(4) Uani d . 1 1
H H5 -0.1235 0.4975 0.9406 0.026 Uiso calc R 1 1
C C6 0.1161(5) 0.3944(2) 1.02968(13) 0.0263(5) Uani d . 1 1
H H6A 0.1017 0.2939 1.0143 0.032 Uiso calc R 1 1
H H6B 0.3026 0.4108 1.0532 0.032 Uiso calc R 1 1

loop_
_atom_site_aniso_label
_atom_site_aniso_U_11
_atom_site_aniso_U_22
_atom_site_aniso_U_33
_atom_site_aniso_U_12
_atom_site_aniso_U_13
_atom_site_aniso_U_23
O1 0.0353(9) 0.0299(8) 0.0238(7) 0.0080(8) 0.0022(7) 0.0000(7)
O3 0.0436(10) 0.0274(8) 0.0214(7) -0.0055(8) 0.0082(8) -0.0041(6)
O4 0.0396(9) 0.0213(7) 0.0269(8) -0.0068(8) -0.0051(8) -0.0013(6)
O5 0.0372(9) 0.0192(7) 0.0189(6) -0.0015(7) -0.0060(7) -0.0002(6)
O6 0.0379(9) 0.0340(9) 0.0195(7) -0.0042(8) 0.0005(7) -0.0010(6)
C1 0.0346(12) 0.0215(10) 0.0216(9) 0.0010(10) -0.0013(10) 0.0013(8)
C2 0.0297(11) 0.0221(10) 0.0226(9) -0.0003(10) 0.0013(10) 0.0023(8)
C3 0.0261(11) 0.0256(10) 0.0170(8) 0.0004(10) 0.0017(8) -0.0003(8)
C4 0.0261(10) 0.0186(10) 0.0211(9) -0.0016(9) -0.0034(9) -0.0015(7)
C5 0.0265(10) 0.0206(9) 0.0186(9) -0.0012(9) -0.0049(9) 0.0003(7)
C6 0.0357(12) 0.0239(10) 0.0192(9) 0.0020(10) -0.0017(9) 0.0010(8)

loop_
_atom_type_symbol
_atom_type_description
_atom_type_scat_dispersion_real
_atom_type_scat_dispersion_imag
_atom_type_scat_source
C C 0.0033 0.0016 'International Tables Vol C Tables 4.2.6.8 and 6.1.1.4'
H H 0.0000 0.0000 'International Tables Vol C Tables 4.2.6.8 and 6.1.1.4'
O O 0.0106 0.0060 'International Tables Vol C Tables 4.2.6.8 and 6.1.1.4'

loop_
_geom_angle_atom_site_label_1
_geom_angle_atom_site_label_2
_geom_angle_atom_site_label_3
_geom_angle
C1 O1 H81 109.5
C3 O3 H83 109.5
C4 O4 H84 109.5
C1 O5 C5 115.04(15)
C6 O6 H86 109.5
O1 C1 O5 110.39(19)
O1 C1 C2 108.54(19)
O5 C1 C2 111.50(18)
O1 C1 H1 108.8
O5 C1 H1 108.8
C2 C1 H1 108.8
C3 C2 C1 112.20(18)
C3 C2 H2A 109.2
C1 C2 H2A 109.2
C3 C2 H2B 109.2
C1 C2 H2B 109.2
H2A C2 H2B 107.9
O3 C3 C2 107.95(17)
O3 C3 C4 109.96(17)
C2 C3 C4 110.45(16)
O3 C3 H3 109.5
C2 C3 H3 109.5
C4 C3 H3 109.5
O4 C4 C3 108.28(16)
O4 C4 C5 110.16(18)
C3 C4 C5 109.27(17)
O4 C4 H4 109.7
C3 C4 H4 109.7
C5 C4 H4 109.7
O5 C5 C6 107.26(16)
O5 C5 C4 109.60(18)
C6 C5 C4 112.82(17)
O5 C5 H5 109.0
C6 C5 H5 109.0
C4 C5 H5 109.0
O6 C6 C5 111.79(18)
O6 C6 H6A 109.3
C5 C6 H6A 109.3
O6 C6 H6B 109.3
C5 C6 H6B 109.3
H6A C6 H6B 107.9

loop_
_geom_bond_atom_site_label_1
_geom_bond_atom_site_label_2
_geom_bond_distance
O1 C1 1.402(3)
O1 H81 0.8400
O3 C3 1.428(2)
O3 H83 0.8400
O4 C4 1.418(3)
O4 H84 0.8400
O5 C1 1.433(3)
O5 C5 1.442(3)
O6 C6 1.428(3)
O6 H86 0.8400
C1 C2 1.515(3)
C1 H1 1.0000
C2 C3 1.512(3)
C2 H2A 0.9900
C2 H2B 0.9900
C3 C4 1.515(3)
C3 H3 1.0000
C4 C5 1.532(3)
C4 H4 1.0000
C5 C6 1.510(3)
C5 H5 1.0000
C6 H6A 0.9900
C6 H6B 0.9900

loop_
_geom_hbond_atom_site_label_D
_geom_hbond_atom_site_label_H
_geom_hbond_atom_site_label_A
_geom_hbond_site_symmetry_A
_geom_hbond_distance_DH
_geom_hbond_distance_HA
_geom_hbond_distance_DA
_geom_hbond_angle_DHA
_geom_hbond_publ_flag
O1 H81 O5 3_467 0.84 1.95 2.780(2) 170.7 y
O3 H83 O1 4_546 0.84 2.00 2.784(2) 154.9 y
O4 H84 O6 3_557 0.84 1.94 2.776(3) 173.7 y
O6 H86 O3 2_565 0.84 1.84 2.670(2) 169.9 y

loop_
_geom_torsion_atom_site_label_1
_geom_torsion_atom_site_label_2
_geom_torsion_atom_site_label_3
_geom_torsion_atom_site_label_4
_geom_torsion
C5 O5 C1 O1 66.3(2)
C5 O5 C1 C2 -54.4(3)
O1 C1 C2 C3 -71.6(2)
O5 C1 C2 C3 50.2(3)
C1 C2 C3 O3 -172.65(19)
C1 C2 C3 C4 -52.4(2)
O3 C3 C4 O4 -65.0(2)
C2 C3 C4 O4 175.95(18)
O3 C3 C4 C5 174.99(18)
C2 C3 C4 C5 56.0(2)
C1 O5 C5 C6 -178.49(18)
C1 O5 C5 C4 58.7(2)
O4 C4 C5 O5 -176.95(16)
C3 C4 C5 O5 -58.1(2)
O4 C4 C5 C6 63.6(2)
C3 C4 C5 C6 -177.56(19)
O5 C5 C6 O6 81.9(2)
C4 C5 C6 O6 -157.32(19)

loop_
_cod_related_entry_id
_cod_related_entry_database
_cod_related_entry_code
1 ChemSpider 8709
